data_2021273
loop_
_publ_author_name
'Tian, Xuerui'
'Xin, Xing'
'Gao, Yuanzhe'
'Dai, Dandan'
'Huang, Jinjin'
'Han, Zhangang'

_publ_section_title
;
 Crystal structures of hybrid completely reduced phosphomolybdates and
 catalytic performance applied as molecular catalysts for the reduction of
 chromium(VI)
;
_journal_coeditor_code JR3018
_journal_issue 11
_journal_name_full 'Acta Crystallographica Section C'
_journal_page_first
;
;
_journal_paper_doi 10.1107/S2053229618013025
_journal_volume 74
_journal_year 2018
_chemical_formula_iupac
;
(C13 H16 N2)2 [Fe (H2 O)] [Sr (H2 O)4]2
{Fe [Mo6 O12 (O H)3 (H2 P O4) (H P O4) (P O4)2]2}, 5H2 O
;
_chemical_formula_moiety
;
2(C13 H16 N2 2+), H2 Fe O 2+, 2(H8 O4 Sr 2+), H12 Fe1 Mo12 O70 P8 Sr2 10-,
5(H2 O)
;
_chemical_formula_sum 'C26 H68 Fe2 Mo12 N4 O76 P8 Sr2'
_chemical_formula_weight 3338.82
_space_group_crystal_system triclinic
_space_group_IT_number 2
_space_group_name_Hall '-P 1'
_space_group_name_H-M_alt 'P -1'
_symmetry_space_group_name_Hall '-P 1'
_symmetry_space_group_name_H-M 'P -1'
_atom_sites_solution_hydrogens geom
_audit_creation_method SHELXL-2014/7
_cell_angle_alpha 69.259(3)
_cell_angle_beta 82.422(4)
_cell_angle_gamma 88.086(4)
_cell_formula_units_Z 1
_cell_length_a 11.385(3)
_cell_length_b 14.121(3)
_cell_length_c 15.126(4)
_cell_measurement_reflns_used 6029
_cell_measurement_temperature 296(2)
_cell_measurement_theta_max 28.26
_cell_measurement_theta_min 2.36
_cell_volume 2254.1(10)
_computing_cell_refinement
;
SMART (Bruker, 2008)
;
_computing_data_collection
;
SMART (Bruker, 2008)
;
_computing_data_reduction
;
SAINT (Bruker, 2008)
;
_computing_molecular_graphics
;
SHELXTL (Sheldrick, 2008)
;
_computing_publication_material
;
SHELXTL (Sheldrick, 2008)
;
_computing_structure_refinement
;
SHELXL2014 (Sheldrick, 2015)
;
_computing_structure_solution
;
SHELXTL (Sheldrick, 2008)
;
_diffrn_ambient_temperature 296(2)
_diffrn_measured_fraction_theta_full 0.973
_diffrn_measured_fraction_theta_max 0.973
_diffrn_measurement_device_type 'Bruker SMART CCD area detector'
_diffrn_measurement_method 'phi and omega scans'
_diffrn_radiation_type MoK\a
_diffrn_radiation_wavelength 0.71073
_diffrn_reflns_av_R_equivalents 0.0325
_diffrn_reflns_av_unetI/netI 0.0707
_diffrn_reflns_limit_h_max 10
_diffrn_reflns_limit_h_min -13
_diffrn_reflns_limit_k_max 16
_diffrn_reflns_limit_k_min -16
_diffrn_reflns_limit_l_max 17
_diffrn_reflns_limit_l_min -17
_diffrn_reflns_number 10357
_diffrn_reflns_theta_full 25.008
_diffrn_reflns_theta_max 25.008
_diffrn_reflns_theta_min 2.166
_exptl_absorpt_coefficient_mu 3.352
_exptl_absorpt_correction_T_max 0.647
_exptl_absorpt_correction_T_min 0.571
_exptl_absorpt_correction_type multi-scan
_exptl_absorpt_process_details
;
(SADABS; Bruker, 2008)
;
_exptl_crystal_colour brown
_exptl_crystal_density_diffrn 2.460
_exptl_crystal_description block
_exptl_crystal_F_000 1612
_exptl_crystal_size_max 0.17
_exptl_crystal_size_mid 0.15
_exptl_crystal_size_min 0.13
_refine_diff_density_max 2.587
_refine_diff_density_min -1.401
_refine_ls_extinction_method none
_refine_ls_goodness_of_fit_ref 1.046
_refine_ls_hydrogen_treatment constr
_refine_ls_matrix_type full
_refine_ls_number_parameters 616
_refine_ls_number_reflns 7715
_refine_ls_number_restraints 0
_refine_ls_restrained_S_all 1.046
_refine_ls_R_factor_all 0.0846
_refine_ls_R_factor_gt 0.0568
_refine_ls_shift/su_max 0.001
_refine_ls_shift/su_mean 0.000
_refine_ls_structure_factor_coef Fsqd
_refine_ls_weighting_details 'w=1/[\s^2^(Fo^2^)+(0.0682P)^2^+32.5759P] where P=(Fo^2^+2Fc^2^)/3'
_refine_ls_weighting_scheme calc
_refine_ls_wR_factor_gt 0.1405
_refine_ls_wR_factor_ref 0.1610
_reflns_number_gt 5705
_reflns_number_total 7715
_reflns_threshold_expression 'I > 2\s(I)'
_cod_data_source_file jr3018sup1.cif
_cod_data_source_block 1
_cod_original_cell_volume 2254.0(9)
_cod_database_code 2021273
_shelx_space_group_comment
;
The symmetry employed for this shelxl refinement is uniquely defined
by the following loop, which should always be used as a source of
symmetry information in preference to the above space-group names.
They are only intended as comments.
;

loop_
_space_group_symop_operation_xyz
'x, y, z'
'-x, -y, -z'

loop_
_atom_site_type_symbol
_atom_site_label
_atom_site_fract_x
_atom_site_fract_y
_atom_site_fract_z
_atom_site_U_iso_or_equiv
_atom_site_adp_type
_atom_site_calc_flag
_atom_site_occupancy
Mo Mo1 0.57784(9) 0.13710(6) 0.16185(6) 0.0200(2) Uani d 1
Mo Mo2 0.74318(8) 0.20453(6) -0.06481(6) 0.0198(2) Uani d 1
Mo Mo3 0.78967(8) -0.14855(6) 0.01976(6) 0.0194(2) Uani d 1
Mo Mo4 0.66655(9) -0.19228(6) 0.18635(6) 0.0205(2) Uani d 1
Mo Mo5 0.64028(9) 0.22227(7) -0.21242(6) 0.0227(2) Uani d 1
Mo Mo6 0.34944(9) 0.11409(7) 0.18114(6) 0.0204(2) Uani d 1
Sr Sr1 0.77683(11) 0.56098(8) 0.09982(9) 0.0339(3) Uani d 1
Fe Fe1 0.5000 0.0000 0.0000 0.0185(5) Uani d 1
Fe Fe2 0.5000 0.5000 0.0000 0.0211(5) Uani d 1
P P1 0.5384(2) 0.71460(19) 0.04041(18) 0.0174(6) Uani d 1
P P2 0.7434(2) 0.34275(19) 0.0705(2) 0.0201(6) Uani d 1
P P3 0.1238(3) 0.2705(2) 0.1310(2) 0.0243(6) Uani d 1
P P4 0.5250(3) -0.3822(2) 0.3651(2) 0.0285(7) Uani d 1
O O1 0.6345(6) 0.1121(5) -0.0875(5) 0.0171(15) Uani d 1
O O2 0.6509(6) -0.0831(5) 0.0641(5) 0.0211(16) Uani d 1
O O3 0.4805(6) 0.0532(5) 0.1189(5) 0.0206(16) Uani d 1
O O4 0.5719(6) 0.2448(5) 0.0079(5) 0.0193(15) Uani d 1
O O5 0.5016(6) -0.1465(5) 0.2334(5) 0.0225(16) Uani d 1
O O6 0.7649(6) -0.0528(5) -0.1177(5) 0.0210(16) Uani d 1
O O7 0.5576(7) 0.6035(5) 0.0559(5) 0.0231(16) Uani d 1
O O8 0.7217(6) 0.1034(5) 0.0775(5) 0.0204(16) Uani d 1
O O9 0.9025(7) -0.0820(6) 0.0299(6) 0.0324(19) Uani d 1
O O10 0.7738(6) -0.2722(5) 0.1303(5) 0.0229(16) Uani d 1
O O11 0.4486(7) 0.2185(5) 0.1901(5) 0.0240(16) Uani d 1
O O12 0.6863(7) 0.2525(5) 0.1548(5) 0.0255(17) Uani d 1
O O13 0.6476(6) -0.2233(5) -0.0251(5) 0.0192(15) Uani d 1
O O14 0.8773(7) 0.1639(6) -0.0958(6) 0.0332(19) Uani d 1
O O15 0.1768(8) 0.3823(6) 0.0850(6) 0.037(2) Uani d 1
O O16 0.6076(7) 0.0573(6) 0.2677(5) 0.0306(18) Uani d 1
O O17 0.8002(7) 0.3080(5) -0.0102(5) 0.0236(16) Uani d 1
O O18 0.5277(6) 0.7343(5) 0.1357(5) 0.0212(16) Uani d 1
O O19 0.6330(7) -0.3228(6) 0.3013(5) 0.0313(19) Uani d 1
O O20 0.1132(7) 0.2385(6) 0.0460(5) 0.0278(18) Uani d 1
O O21 0.7126(7) 0.3202(5) -0.1729(5) 0.0270(17) Uani d 1
O O22 0.8461(7) 0.3845(5) 0.1067(6) 0.0289(18) Uani d 1
O O23 0.6614(7) 0.4316(5) 0.0392(6) 0.0294(18) Uani d 1
O O24 0.2097(7) 0.2058(6) 0.1964(5) 0.0276(17) Uani d 1
O O25 0.7476(8) 0.1840(6) -0.2791(6) 0.036(2) Uani d 1
O O26 0.0044(7) 0.2743(6) 0.1863(6) 0.0327(19) Uani d 1
O O27 0.7487(8) -0.1362(6) 0.2373(5) 0.034(2) Uani d 1
O O28 0.3255(8) 0.0279(6) 0.2908(5) 0.034(2) Uani d 1
O O29 0.4114(8) -0.3429(6) 0.3230(6) 0.037(2) Uani d 1
O O30 0.5208(9) -0.3648(6) 0.4611(6) 0.048(3) Uani d 1
H H30 0.4636 -0.3954 0.4978 0.071 Uiso calc 1
O O31 0.5377(9) -0.4943(6) 0.3817(6) 0.041(2) Uani d 1
C C1 0.9973(15) 0.8774(18) 0.2727(16) 0.077(6) Uani d 1
H H1 1.0307 0.8189 0.2662 0.092 Uiso calc 1
C C2 0.9599(17) 0.8808(17) 0.3610(13) 0.078(6) Uani d 1
H H2 0.9713 0.8249 0.4147 0.094 Uiso calc 1
C C3 0.9053(17) 0.9652(16) 0.3726(14) 0.073(5) Uani d 1
C C4 0.8930(16) 1.0440(14) 0.2890(14) 0.069(5) Uani d 1
H H4 0.8543 1.1018 0.2926 0.082 Uiso calc 1
C C5 0.9350(15) 1.0415(14) 0.2009(12) 0.064(5) Uani d 1
H H5 0.9279 1.0967 0.1457 0.077 Uiso calc 1
C C6 0.8547(19) 0.9660(17) 0.4675(14) 0.085(6) Uani d 1
H H6A 0.8726 1.0307 0.4719 0.103 Uiso calc 1
H H6B 0.8920 0.9137 0.5160 0.103 Uiso calc 1
C C7 0.717(2) 0.9477(16) 0.4880(13) 0.089(7) Uani d 1
H H7A 0.6891 0.9522 0.5498 0.107 Uiso calc 1
H H7B 0.6800 1.0015 0.4406 0.107 Uiso calc 1
C C8 0.677(2) 0.8479(16) 0.4874(16) 0.095(7) Uani d 1
H H8A 0.6973 0.8459 0.4238 0.114 Uiso calc 1
H H8B 0.7190 0.7941 0.5304 0.114 Uiso calc 1
C C9 0.385(3) 0.7544(14) 0.6339(13) 0.091(8) Uani d 1
H H9 0.3545 0.7203 0.6972 0.109 Uiso calc 1
C C10 0.506(2) 0.7815(16) 0.6066(13) 0.085(6) Uani d 1
H H10 0.5576 0.7661 0.6528 0.102 Uiso calc 1
C C11 0.5478(19) 0.8285(13) 0.5158(11) 0.065(5) Uani d 1
C C12 0.4692(19) 0.8551(12) 0.4482(11) 0.066(5) Uani d 1
H H12 0.4966 0.8919 0.3848 0.079 Uiso calc 1
C C13 0.355(2) 0.8283(12) 0.4732(12) 0.077(6) Uani d 1
H H13 0.3036 0.8433 0.4270 0.092 Uiso calc 1
N N1 0.9860(11) 0.9569(13) 0.1979(10) 0.062(4) Uani d 1
H H1A 1.0133 0.9545 0.1430 0.075 Uiso calc 1
N N2 0.3145(16) 0.7804(11) 0.5638(10) 0.080(5) Uani d 1
H H2A 0.2403 0.7651 0.5789 0.095 Uiso calc 1
O O1W 0.4017(9) 0.4128(6) 0.1351(6) 0.041(2) Uani d 1
O O2W 0.9998(9) 0.5614(9) 0.1097(9) 0.070(3) Uani d 1
O O3W 0.7289(17) 0.4716(14) 0.2704(12) 0.039(4) Uani d 0.5
O O4W 0.3427(15) 0.4794(11) 0.2759(11) 0.105(5) Uani d 1
O O5W 0.9230(19) 0.268(2) 0.3702(13) 0.169(10) Uani d 1
O O6W 0.833(2) 0.622(2) 0.420(2) 0.105(10) Uani d 0.5
O O7W 0.199(4) 0.599(3) 0.473(3) 0.165(18) Uani d 0.5
O O8W 0.886(5) 0.615(3) 0.596(3) 0.174(18) Uani d 0.5
O O9W 0.821(4) 0.513(4) 0.282(2) 0.17(2) Uani d 0.5
O O3W' 0.614(2) 0.4526(18) 0.2350(16) 0.079(8) Uani d 0.5

loop_
_atom_site_aniso_label
_atom_site_aniso_U_11
_atom_site_aniso_U_22
_atom_site_aniso_U_33
_atom_site_aniso_U_12
_atom_site_aniso_U_13
_atom_site_aniso_U_23
Mo1 0.0321(5) 0.0110(4) 0.0181(5) 0.0005(4) -0.0053(4) -0.0060(4)
Mo2 0.0266(5) 0.0113(4) 0.0226(5) -0.0001(4) -0.0026(4) -0.0075(4)
Mo3 0.0269(5) 0.0117(4) 0.0205(5) 0.0000(4) -0.0043(4) -0.0062(4)
Mo4 0.0340(6) 0.0106(4) 0.0168(5) -0.0007(4) -0.0049(4) -0.0040(4)
Mo5 0.0329(6) 0.0151(5) 0.0182(5) -0.0029(4) -0.0015(4) -0.0039(4)
Mo6 0.0312(5) 0.0129(4) 0.0178(5) 0.0003(4) -0.0025(4) -0.0064(4)
Sr1 0.0405(7) 0.0183(6) 0.0494(7) 0.0048(5) -0.0110(6) -0.0183(5)
Fe1 0.0292(12) 0.0109(10) 0.0163(10) 0.0003(8) -0.0041(9) -0.0056(8)
Fe2 0.0290(12) 0.0103(10) 0.0269(12) 0.0016(9) -0.0086(9) -0.0083(9)
P1 0.0259(15) 0.0096(12) 0.0169(13) 0.0004(10) -0.0036(11) -0.0047(10)
P2 0.0268(15) 0.0105(13) 0.0261(15) 0.0010(11) -0.0064(12) -0.0095(11)
P3 0.0281(16) 0.0192(14) 0.0278(16) 0.0034(12) -0.0021(12) -0.0117(12)
P4 0.052(2) 0.0132(14) 0.0174(14) -0.0007(13) -0.0052(13) -0.0010(11)
O1 0.028(4) 0.009(3) 0.016(4) -0.002(3) -0.007(3) -0.004(3)
O2 0.032(4) 0.015(4) 0.017(4) -0.001(3) 0.001(3) -0.008(3)
O3 0.025(4) 0.012(3) 0.027(4) 0.003(3) -0.001(3) -0.010(3)
O4 0.025(4) 0.013(4) 0.021(4) 0.002(3) -0.004(3) -0.007(3)
O5 0.028(4) 0.018(4) 0.023(4) 0.001(3) -0.001(3) -0.011(3)
O6 0.031(4) 0.009(3) 0.020(4) -0.001(3) -0.007(3) -0.001(3)
O7 0.032(4) 0.010(4) 0.030(4) -0.002(3) -0.004(3) -0.011(3)
O8 0.034(4) 0.009(3) 0.021(4) 0.009(3) -0.011(3) -0.007(3)
O9 0.034(5) 0.027(4) 0.038(5) -0.006(4) -0.009(4) -0.011(4)
O10 0.027(4) 0.017(4) 0.027(4) -0.001(3) -0.009(3) -0.008(3)
O11 0.039(5) 0.016(4) 0.021(4) 0.004(3) -0.007(3) -0.011(3)
O12 0.040(5) 0.019(4) 0.024(4) -0.003(3) -0.005(3) -0.014(3)
O13 0.020(4) 0.018(4) 0.019(4) -0.001(3) -0.003(3) -0.007(3)
O14 0.032(5) 0.035(5) 0.037(5) 0.012(4) -0.010(4) -0.018(4)
O15 0.050(6) 0.025(4) 0.035(5) -0.007(4) 0.000(4) -0.010(4)
O16 0.047(5) 0.019(4) 0.026(4) 0.008(4) -0.009(4) -0.007(3)
O17 0.031(4) 0.016(4) 0.027(4) -0.002(3) -0.005(3) -0.012(3)
O18 0.035(4) 0.009(3) 0.019(4) -0.003(3) -0.002(3) -0.006(3)
O19 0.042(5) 0.021(4) 0.020(4) -0.005(4) -0.003(4) 0.006(3)
O20 0.026(4) 0.033(4) 0.029(4) 0.008(3) -0.007(3) -0.016(4)
O21 0.045(5) 0.013(4) 0.020(4) -0.003(3) -0.006(3) -0.002(3)
O22 0.035(5) 0.018(4) 0.042(5) 0.007(3) -0.013(4) -0.019(4)
O23 0.042(5) 0.013(4) 0.039(5) 0.004(3) -0.006(4) -0.015(3)
O24 0.036(5) 0.026(4) 0.021(4) 0.005(3) 0.000(3) -0.010(3)
O25 0.048(5) 0.032(5) 0.031(5) -0.001(4) -0.004(4) -0.016(4)
O26 0.031(5) 0.034(5) 0.035(5) 0.008(4) -0.003(4) -0.017(4)
O27 0.055(6) 0.025(4) 0.025(4) 0.000(4) -0.011(4) -0.008(4)
O28 0.052(5) 0.027(4) 0.020(4) -0.004(4) -0.001(4) -0.006(4)
O29 0.043(5) 0.029(5) 0.025(4) -0.006(4) -0.003(4) 0.006(4)
O30 0.091(8) 0.025(5) 0.025(5) -0.013(5) 0.000(5) -0.008(4)
O31 0.071(7) 0.014(4) 0.031(5) -0.001(4) 0.005(4) -0.004(4)
C1 0.043(10) 0.111(17) 0.096(15) 0.012(10) -0.022(10) -0.058(14)
C2 0.081(13) 0.108(16) 0.050(10) 0.033(12) -0.029(9) -0.028(11)
C3 0.081(13) 0.092(15) 0.068(12) 0.001(11) -0.010(10) -0.054(12)
C4 0.066(11) 0.069(12) 0.082(13) -0.019(9) 0.011(10) -0.047(11)
C5 0.066(11) 0.070(12) 0.062(11) -0.032(9) 0.021(9) -0.036(9)
C6 0.090(16) 0.099(16) 0.079(14) -0.013(12) -0.013(11) -0.042(12)
C7 0.14(2) 0.089(15) 0.048(10) 0.021(14) -0.004(11) -0.045(11)
C8 0.13(2) 0.077(14) 0.092(15) 0.020(13) 0.000(14) -0.053(13)
C9 0.19(3) 0.048(11) 0.033(10) 0.014(14) -0.019(13) -0.014(8)
C10 0.14(2) 0.091(15) 0.039(11) 0.008(14) -0.013(11) -0.038(10)
C11 0.108(15) 0.055(10) 0.034(9) 0.006(10) -0.006(9) -0.021(8)
C12 0.121(17) 0.043(9) 0.026(8) 0.001(10) -0.001(9) -0.007(7)
C13 0.14(2) 0.045(10) 0.036(10) -0.005(11) 0.007(11) -0.011(8)
N1 0.048(8) 0.096(12) 0.055(9) -0.016(8) 0.002(7) -0.041(9)
N2 0.120(14) 0.057(9) 0.056(10) -0.011(9) 0.002(9) -0.018(8)
O1W 0.070(7) 0.015(4) 0.034(5) 0.004(4) -0.004(4) -0.004(4)
O2W 0.047(7) 0.061(7) 0.085(8) -0.019(5) -0.005(6) -0.003(6)
O3W 0.044(12) 0.042(11) 0.029(10) 0.008(9) -0.010(9) -0.009(8)
O4W 0.151(15) 0.077(10) 0.099(11) -0.010(9) -0.019(10) -0.044(9)
O5W 0.169(19) 0.26(3) 0.100(13) -0.095(18) 0.037(12) -0.100(16)
O6W 0.066(18) 0.10(2) 0.15(3) 0.015(15) -0.051(18) -0.03(2)
O7W 0.15(3) 0.10(3) 0.17(4) -0.04(2) 0.06(3) 0.02(3)
O8W 0.26(6) 0.12(3) 0.15(4) 0.00(3) -0.03(4) -0.05(3)
O9W 0.18(4) 0.25(5) 0.047(18) 0.12(4) -0.04(2) -0.04(2)
O3W' 0.12(2) 0.072(16) 0.062(15) 0.047(15) -0.029(14) -0.039(13)

loop_
_atom_type_symbol
_atom_type_description
_atom_type_scat_dispersion_real
_atom_type_scat_dispersion_imag
_atom_type_scat_source
C C 0.0033 0.0016 'International Tables Vol C Tables 4.2.6.8 and 6.1.1.4'
H H 0.0000 0.0000 'International Tables Vol C Tables 4.2.6.8 and 6.1.1.4'
N N 0.0061 0.0033 'International Tables Vol C Tables 4.2.6.8 and 6.1.1.4'
O O 0.0106 0.0060 'International Tables Vol C Tables 4.2.6.8 and 6.1.1.4'
Mo Mo -1.6832 0.6857 'International Tables Vol C Tables 4.2.6.8 and 6.1.1.4'
P P 0.1023 0.0942 'International Tables Vol C Tables 4.2.6.8 and 6.1.1.4'
Fe Fe 0.3463 0.8444 'International Tables Vol C Tables 4.2.6.8 and 6.1.1.4'
Sr Sr -1.5307 3.2498 'International Tables Vol C Tables 4.2.6.8 and 6.1.1.4'

loop_
_geom_angle_atom_site_label_1
_geom_angle_atom_site_label_2
_geom_angle_atom_site_label_3
_geom_angle_site_symmetry_1
_geom_angle_site_symmetry_3
_geom_angle
O16 Mo1 O11 . . 105.3(3)
O16 Mo1 O3 . . 102.8(3)
O11 Mo1 O3 . . 95.6(3)
O16 Mo1 O12 . . 96.7(3)
O11 Mo1 O12 . . 86.0(3)
O3 Mo1 O12 . . 159.3(3)
O16 Mo1 O8 . . 98.1(3)
O11 Mo1 O8 . . 155.2(3)
O3 Mo1 O8 . . 86.9(3)
O12 Mo1 O8 . . 83.2(3)
O16 Mo1 O4 . . 169.9(3)
O11 Mo1 O4 . . 83.4(3)
O3 Mo1 O4 . . 81.0(3)
O12 Mo1 O4 . . 78.7(3)
O8 Mo1 O4 . . 72.6(2)
O16 Mo1 Mo6 . . 100.5(3)
O11 Mo1 Mo6 . . 48.0(2)
O3 Mo1 Mo6 . . 49.4(2)
O12 Mo1 Mo6 . . 133.7(2)
O8 Mo1 Mo6 . . 135.29(19)
O4 Mo1 Mo6 . . 89.11(18)
O14 Mo2 O21 . . 105.4(4)
O14 Mo2 O1 . . 102.7(3)
O21 Mo2 O1 . . 95.3(3)
O14 Mo2 O17 . . 97.5(3)
O21 Mo2 O17 . . 85.9(3)
O1 Mo2 O17 . . 158.5(3)
O14 Mo2 O8 . . 96.2(3)
O21 Mo2 O8 . . 157.6(3)
O1 Mo2 O8 . . 85.4(3)
O17 Mo2 O8 . . 85.5(3)
O14 Mo2 O4 . . 168.2(3)
O21 Mo2 O4 . . 85.1(3)
O1 Mo2 O4 . . 81.2(3)
O17 Mo2 O4 . . 77.6(3)
O8 Mo2 O4 . . 72.8(3)
O14 Mo2 Mo5 . . 100.8(3)
O21 Mo2 Mo5 . . 48.0(2)
O1 Mo2 Mo5 . . 48.99(19)
O17 Mo2 Mo5 . . 133.5(2)
O8 Mo2 Mo5 . . 133.7(2)
O4 Mo2 Mo5 . . 90.15(18)
O9 Mo3 O10 . . 107.2(3)
O9 Mo3 O2 . . 102.5(3)
O10 Mo3 O2 . . 95.3(3)
O9 Mo3 O20 . 2_655 98.1(4)
O10 Mo3 O20 . 2_655 83.9(3)
O2 Mo3 O20 . 2_655 158.6(3)
O9 Mo3 O6 . . 95.5(3)
O10 Mo3 O6 . . 156.3(3)
O2 Mo3 O6 . . 86.2(3)
O20 Mo3 O6 2_655 . 86.2(3)
O9 Mo3 O13 . . 168.7(3)
O10 Mo3 O13 . . 82.7(3)
O2 Mo3 O13 . . 81.5(3)
O20 Mo3 O13 2_655 . 77.1(3)
O6 Mo3 O13 . . 74.1(3)
O9 Mo3 Mo4 . . 101.5(3)
O10 Mo3 Mo4 . . 48.3(2)
O2 Mo3 Mo4 . . 48.9(2)
O20 Mo3 Mo4 2_655 . 131.8(2)
O6 Mo3 Mo4 . . 134.3(2)
O13 Mo3 Mo4 . . 89.17(17)
O9 Mo3 Sr1 . 1_545 124.7(3)
O10 Mo3 Sr1 . 1_545 36.3(2)
O2 Mo3 Sr1 . 1_545 116.6(2)
O20 Mo3 Sr1 2_655 1_545 53.2(2)
O6 Mo3 Sr1 . 1_545 123.18(18)
O13 Mo3 Sr1 . 1_545 60.64(18)
Mo4 Mo3 Sr1 . 1_545 79.68(3)
O27 Mo4 O10 . . 106.7(4)
O27 Mo4 O2 . . 101.8(3)
O10 Mo4 O2 . . 94.8(3)
O27 Mo4 O19 . . 96.5(3)
O10 Mo4 O19 . . 86.2(3)
O2 Mo4 O19 . . 160.5(3)
O27 Mo4 O5 . . 97.5(4)
O10 Mo4 O5 . . 155.1(3)
O2 Mo4 O5 . . 85.5(3)
O19 Mo4 O5 . . 85.5(3)
O27 Mo4 O18 . 1_545 169.9(3)
O10 Mo4 O18 . 1_545 82.5(3)
O2 Mo4 O18 . 1_545 81.1(3)
O19 Mo4 O18 . 1_545 79.7(3)
O5 Mo4 O18 . 1_545 72.9(3)
O27 Mo4 Mo3 . . 100.6(3)
O10 Mo4 Mo3 . . 48.0(2)
O2 Mo4 Mo3 . . 48.7(2)
O19 Mo4 Mo3 . . 134.0(2)
O5 Mo4 Mo3 . . 133.2(2)
O18 Mo4 Mo3 1_545 . 88.69(18)
O25 Mo5 O21 . . 106.5(4)
O25 Mo5 O1 . . 102.2(4)
O21 Mo5 O1 . . 94.9(3)
O25 Mo5 O29 . 2_655 95.9(4)
O21 Mo5 O29 . 2_655 87.1(3)
O1 Mo5 O29 . 2_655 160.4(3)
O25 Mo5 O5 . 2_655 97.9(3)
O21 Mo5 O5 . 2_655 154.8(3)
O1 Mo5 O5 . 2_655 85.6(3)
O29 Mo5 O5 2_655 2_655 84.5(3)
O25 Mo5 O18 . 2_665 170.1(3)
O21 Mo5 O18 . 2_665 82.6(3)
O1 Mo5 O18 . 2_665 80.4(3)
O29 Mo5 O18 2_655 2_665 80.5(3)
O5 Mo5 O18 2_655 2_665 72.6(3)
O25 Mo5 Mo2 . . 101.3(3)
O21 Mo5 Mo2 . . 47.6(2)
O1 Mo5 Mo2 . . 49.01(19)
O29 Mo5 Mo2 2_655 . 134.4(2)
O5 Mo5 Mo2 2_655 . 133.4(2)
O18 Mo5 Mo2 2_665 . 87.72(18)
O28 Mo6 O11 . . 105.9(3)
O28 Mo6 O3 . . 102.4(4)
O11 Mo6 O3 . . 94.7(3)
O28 Mo6 O24 . . 96.7(4)
O11 Mo6 O24 . . 85.6(3)
O3 Mo6 O24 . . 160.0(3)
O28 Mo6 O6 . 2_655 97.7(3)
O11 Mo6 O6 . 2_655 155.4(3)
O3 Mo6 O6 . 2_655 86.5(3)
O24 Mo6 O6 . 2_655 85.1(3)
O28 Mo6 O13 . 2_655 170.1(3)
O11 Mo6 O13 . 2_655 83.0(3)
O3 Mo6 O13 . 2_655 80.5(3)
O24 Mo6 O13 . 2_655 79.6(3)
O6 Mo6 O13 2_655 2_655 72.9(2)
O28 Mo6 Mo1 . . 100.7(3)
O11 Mo6 Mo1 . . 47.8(2)
O3 Mo6 Mo1 . . 48.6(2)
O24 Mo6 Mo1 . . 133.1(2)
O6 Mo6 Mo1 2_655 . 134.2(2)
O13 Mo6 Mo1 2_655 . 88.38(17)
O3W Sr1 O10 . 1_565 89.1(5)
O3W Sr1 O22 . . 81.4(5)
O10 Sr1 O22 1_565 . 157.9(2)
O3W Sr1 O2W . . 93.0(5)
O10 Sr1 O2W 1_565 . 85.9(3)
O22 Sr1 O2W . . 74.9(3)
O3W Sr1 O15 . 2_665 167.5(5)
O10 Sr1 O15 1_565 2_665 103.4(2)
O22 Sr1 O15 . 2_665 87.2(3)
O2W Sr1 O15 . 2_665 89.1(3)
O3W Sr1 O3W' . . 35.3(7)
O10 Sr1 O3W' 1_565 . 102.1(5)
O22 Sr1 O3W' . . 81.4(5)
O2W Sr1 O3W' . . 126.1(6)
O15 Sr1 O3W' 2_665 . 137.7(6)
O3W Sr1 O7 . . 98.6(5)
O10 Sr1 O7 1_565 . 86.7(2)
O22 Sr1 O7 . . 114.3(2)
O2W Sr1 O7 . . 166.1(3)
O15 Sr1 O7 2_665 . 81.3(3)
O3W' Sr1 O7 . . 67.1(5)
O3W Sr1 O9W . . 28.2(11)
O10 Sr1 O9W 1_565 . 74.1(11)
O22 Sr1 O9W . . 88.6(10)
O2W Sr1 O9W . . 68.5(10)
O15 Sr1 O9W 2_665 . 157.5(10)
O3W' Sr1 O9W . . 63.1(13)
O7 Sr1 O9W . . 120.4(9)
O3W Sr1 O23 . . 97.7(5)
O10 Sr1 O23 1_565 . 147.4(2)
O22 Sr1 O23 . . 54.3(2)
O2W Sr1 O23 . . 125.2(3)
O15 Sr1 O23 2_665 . 71.2(2)
O3W' Sr1 O23 . . 69.1(5)
O7 Sr1 O23 . . 60.8(2)
O9W Sr1 O23 . . 122.9(12)
O3W Sr1 O20 . 2_665 141.7(5)
O10 Sr1 O20 1_565 2_665 56.0(2)
O22 Sr1 O20 . 2_665 124.6(2)
O2W Sr1 O20 . 2_665 71.3(3)
O15 Sr1 O20 2_665 2_665 50.3(2)
O3W' Sr1 O20 . 2_665 153.5(5)
O7 Sr1 O20 . 2_665 94.8(2)
O9W Sr1 O20 . 2_665 116.7(13)
O23 Sr1 O20 . 2_665 120.1(2)
O3W Sr1 P2 . . 87.8(4)
O10 Sr1 P2 1_565 . 172.53(18)
O22 Sr1 P2 . . 27.39(18)
O2W Sr1 P2 . . 101.1(3)
O15 Sr1 P2 2_665 . 79.70(18)
O3W' Sr1 P2 . . 71.6(5)
O7 Sr1 P2 . . 87.04(15)
O9W Sr1 P2 . . 105.7(11)
O23 Sr1 P2 . . 26.99(16)
O20 Sr1 P2 2_665 . 128.75(15)
O3W Sr1 P1 . . 103.7(5)
O10 Sr1 P1 1_565 . 62.70(17)
O22 Sr1 P1 . . 138.91(18)
O2W Sr1 P1 . . 143.6(3)
O15 Sr1 P1 2_665 . 81.5(2)
O3W' Sr1 P1 . . 80.9(5)
O7 Sr1 P1 . . 24.99(14)
O9W Sr1 P1 . . 115.2(8)
O23 Sr1 P1 . . 84.77(17)
O20 Sr1 P1 2_665 . 75.76(15)
P2 Sr1 P1 . . 111.53(7)
O3 Fe1 O3 . 2_655 180.0
O3 Fe1 O1 . 2_655 84.6(2)
O3 Fe1 O1 2_655 2_655 95.4(2)
O3 Fe1 O1 . . 95.4(2)
O3 Fe1 O1 2_655 . 84.6(2)
O1 Fe1 O1 2_655 . 180.0
O3 Fe1 O2 . 2_655 95.1(3)
O3 Fe1 O2 2_655 2_655 84.9(3)
O1 Fe1 O2 2_655 2_655 83.8(3)
O1 Fe1 O2 . 2_655 96.2(3)
O3 Fe1 O2 . . 84.9(3)
O3 Fe1 O2 2_655 . 95.1(3)
O1 Fe1 O2 2_655 . 96.2(3)
O1 Fe1 O2 . . 83.8(3)
O2 Fe1 O2 2_655 . 180.0
O7 Fe2 O7 2_665 . 180.0(3)
O7 Fe2 O23 2_665 . 98.3(3)
O7 Fe2 O23 . . 81.7(3)
O7 Fe2 O23 2_665 2_665 81.7(3)
O7 Fe2 O23 . 2_665 98.3(3)
O23 Fe2 O23 . 2_665 180.0
O7 Fe2 O1W 2_665 . 88.1(3)
O7 Fe2 O1W . . 91.9(3)
O23 Fe2 O1W . . 93.1(3)
O23 Fe2 O1W 2_665 . 86.9(3)
O7 Fe2 O1W 2_665 2_665 91.9(3)
O7 Fe2 O1W . 2_665 88.1(3)
O23 Fe2 O1W . 2_665 86.9(3)
O23 Fe2 O1W 2_665 2_665 93.1(3)
O1W Fe2 O1W . 2_665 180.0
O7 P1 O4 . 2_665 112.4(4)
O7 P1 O18 . . 111.4(4)
O4 P1 O18 2_665 . 108.7(4)
O7 P1 O13 . 1_565 108.8(4)
O4 P1 O13 2_665 1_565 107.9(4)
O18 P1 O13 . 1_565 107.5(4)
O7 P1 Sr1 . . 47.9(3)
O4 P1 Sr1 2_665 . 157.2(3)
O18 P1 Sr1 . . 91.3(3)
O13 P1 Sr1 1_565 . 74.7(3)
O23 P2 O17 . . 114.1(4)
O23 P2 O12 . . 113.3(5)
O17 P2 O12 . . 110.6(4)
O23 P2 O22 . . 104.1(4)
O17 P2 O22 . . 107.0(4)
O12 P2 O22 . . 107.1(4)
O23 P2 Sr1 . . 55.6(3)
O17 P2 Sr1 . . 128.9(3)
O12 P2 Sr1 . . 119.2(3)
O22 P2 Sr1 . . 48.7(3)
O26 P3 O24 . . 111.1(4)
O26 P3 O20 . . 111.8(5)
O24 P3 O20 . . 113.1(4)
O26 P3 O15 . . 108.1(5)
O24 P3 O15 . . 107.8(5)
O20 P3 O15 . . 104.5(5)
O26 P3 Sr1 . 2_665 125.0(3)
O24 P3 Sr1 . 2_665 121.7(3)
O20 P3 Sr1 . 2_665 61.2(3)
O15 P3 Sr1 . 2_665 43.4(3)
O29 P4 O31 . . 110.4(5)
O29 P4 O19 . . 111.3(4)
O31 P4 O19 . . 110.6(5)
O29 P4 O30 . . 108.6(5)
O31 P4 O30 . . 109.7(5)
O19 P4 O30 . . 106.1(5)
Mo5 O1 Mo2 . . 82.0(2)
Mo5 O1 Fe1 . . 133.7(3)
Mo2 O1 Fe1 . . 135.7(3)
Mo3 O2 Mo4 . . 82.4(3)
Mo3 O2 Fe1 . . 135.2(3)
Mo4 O2 Fe1 . . 133.4(4)
Mo1 O3 Mo6 . . 81.9(2)
Mo1 O3 Fe1 . . 134.8(4)
Mo6 O3 Fe1 . . 134.9(4)
P1 O4 Mo2 2_665 . 125.1(4)
P1 O4 Mo1 2_665 . 127.2(4)
Mo2 O4 Mo1 . . 100.6(3)
Mo4 O5 Mo5 . 2_655 113.5(3)
Mo6 O6 Mo3 2_655 . 113.1(3)
P1 O7 Fe2 . . 136.1(5)
P1 O7 Sr1 . . 107.1(4)
Fe2 O7 Sr1 . . 110.3(3)
Mo1 O8 Mo2 . . 113.5(3)
Mo3 O10 Mo4 . . 83.7(3)
Mo3 O10 Sr1 . 1_545 117.1(3)
Mo4 O10 Sr1 . 1_545 139.9(3)
Mo1 O11 Mo6 . . 84.2(3)
P2 O12 Mo1 . . 132.1(4)
P1 O13 Mo3 1_545 . 126.5(4)
P1 O13 Mo6 1_545 2_655 126.2(4)
Mo3 O13 Mo6 . 2_655 99.3(3)
P3 O15 Sr1 . 2_665 111.9(4)
P2 O17 Mo2 . . 131.3(4)
P1 O18 Mo4 . 1_565 126.7(4)
P1 O18 Mo5 . 2_665 126.4(4)
Mo4 O18 Mo5 1_565 2_665 99.9(3)
P4 O19 Mo4 . . 137.6(5)
P3 O20 Mo3 . 2_655 135.7(5)
P3 O20 Sr1 . 2_665 93.2(4)
Mo3 O20 Sr1 2_655 2_665 94.1(3)
Mo2 O21 Mo5 . . 84.4(3)
P2 O22 Sr1 . . 103.9(4)
P2 O23 Fe2 . . 154.2(5)
P2 O23 Sr1 . . 97.4(4)
Fe2 O23 Sr1 . . 106.7(3)
P3 O24 Mo6 . . 134.9(4)
P4 O29 Mo5 . 2_655 137.7(5)
P4 O30 H30 . . 109.5
N1 C1 C2 . . 119.3(19)
N1 C1 H1 . . 120.4
C2 C1 H1 . . 120.4
C1 C2 C3 . . 121.5(19)
C1 C2 H2 . . 119.2
C3 C2 H2 . . 119.2
C4 C3 C2 . . 114.8(16)
C4 C3 C6 . . 123.2(19)
C2 C3 C6 . . 122(2)
C5 C4 C3 . . 123.3(18)
C5 C4 H4 . . 118.4
C3 C4 H4 . . 118.4
N1 C5 C4 . . 117.0(18)
N1 C5 H5 . . 121.5
C4 C5 H5 . . 121.5
C3 C6 C7 . . 112.8(15)
C3 C6 H6A . . 109.0
C7 C6 H6A . . 109.0
C3 C6 H6B . . 109.0
C7 C6 H6B . . 109.0
H6A C6 H6B . . 107.8
C8 C7 C6 . . 114.8(17)
C8 C7 H7A . . 108.6
C6 C7 H7A . . 108.6
C8 C7 H7B . . 108.6
C6 C7 H7B . . 108.6
H7A C7 H7B . . 107.5
C11 C8 C7 . . 113.7(16)
C11 C8 H8A . . 108.8
C7 C8 H8A . . 108.8
C11 C8 H8B . . 108.8
C7 C8 H8B . . 108.8
H8A C8 H8B . . 107.7
N2 C9 C10 . . 117.1(18)
N2 C9 H9 . . 121.5
C10 C9 H9 . . 121.5
C11 C10 C9 . . 120(2)
C11 C10 H10 . . 119.8
C9 C10 H10 . . 119.8
C10 C11 C12 . . 119(2)
C10 C11 C8 . . 120(2)
C12 C11 C8 . . 121.1(17)
C13 C12 C11 . . 120.8(16)
C13 C12 H12 . . 119.6
C11 C12 H12 . . 119.6
N2 C13 C12 . . 120(2)
N2 C13 H13 . . 120.2
C12 C13 H13 . . 120.2
C1 N1 C5 . . 124.1(16)
C1 N1 H1A . . 118.0
C5 N1 H1A . . 118.0
C13 N2 C9 . . 123(2)
C13 N2 H2A . . 118.5
C9 N2 H2A . . 118.5
O9W O3W O3W' . . 163(3)
O9W O3W Sr1 . . 87.7(17)
O3W' O3W Sr1 . . 79.5(12)
O3W O9W Sr1 . . 64.1(15)
O3W O3W' Sr1 . . 65.2(12)

loop_
_geom_bond_atom_site_label_1
_geom_bond_atom_site_label_2
_geom_bond_site_symmetry_2
_geom_bond_distance
Mo1 O16 . 1.669(7)
Mo1 O11 . 1.933(7)
Mo1 O3 . 1.969(7)
Mo1 O12 . 2.041(7)
Mo1 O8 . 2.088(7)
Mo1 O4 . 2.294(7)
Mo1 Mo6 . 2.5965(15)
Mo2 O14 . 1.680(8)
Mo2 O21 . 1.919(7)
Mo2 O1 . 1.972(6)
Mo2 O17 . 2.073(7)
Mo2 O8 . 2.107(7)
Mo2 O4 . 2.267(7)
Mo2 Mo5 . 2.5874(14)
Mo3 O9 . 1.671(8)
Mo3 O10 . 1.937(7)
Mo3 O2 . 1.965(7)
Mo3 O20 2_655 2.083(7)
Mo3 O6 . 2.090(7)
Mo3 O13 . 2.259(7)
Mo3 Mo4 . 2.5922(13)
Mo3 Sr1 1_545 3.8453(16)
Mo4 O27 . 1.663(8)
Mo4 O10 . 1.948(7)
Mo4 O2 . 1.970(7)
Mo4 O19 . 2.042(7)
Mo4 O5 . 2.084(7)
Mo4 O18 1_545 2.270(7)
Mo5 O25 . 1.679(8)
Mo5 O21 . 1.933(7)
Mo5 O1 . 1.972(6)
Mo5 O29 2_655 2.055(8)
Mo5 O5 2_655 2.085(7)
Mo5 O18 2_665 2.285(7)
Mo6 O28 . 1.667(8)
Mo6 O11 . 1.940(7)
Mo6 O3 . 1.992(7)
Mo6 O24 . 2.059(7)
Mo6 O6 2_655 2.088(7)
Mo6 O13 2_655 2.314(7)
Sr1 O3W . 2.433(18)
Sr1 O10 1_565 2.555(7)
Sr1 O22 . 2.559(7)
Sr1 O2W . 2.563(11)
Sr1 O15 2_665 2.605(8)
Sr1 O3W' . 2.64(3)
Sr1 O7 . 2.662(8)
Sr1 O9W . 2.70(3)
Sr1 O23 . 2.751(7)
Sr1 O20 2_665 3.087(8)
Sr1 P2 . 3.306(3)
Sr1 P1 . 3.428(3)
Fe1 O3 . 2.165(7)
Fe1 O3 2_655 2.165(7)
Fe1 O1 2_655 2.178(7)
Fe1 O1 . 2.178(7)
Fe1 O2 2_655 2.183(7)
Fe1 O2 . 2.183(7)
Fe2 O7 2_665 2.089(6)
Fe2 O7 . 2.089(7)
Fe2 O23 . 2.104(8)
Fe2 O23 2_665 2.104(8)
Fe2 O1W . 2.157(8)
Fe2 O1W 2_665 2.157(8)
P1 O7 . 1.515(7)
P1 O4 2_665 1.528(7)
P1 O18 . 1.551(7)
P1 O13 1_565 1.559(7)
P2 O23 . 1.513(8)
P2 O17 . 1.531(7)
P2 O12 . 1.536(8)
P2 O22 . 1.566(8)
P3 O26 . 1.509(8)
P3 O24 . 1.526(8)
P3 O20 . 1.526(8)
P3 O15 . 1.586(8)
P3 Sr1 2_665 3.519(3)
P4 O29 . 1.517(9)
P4 O31 . 1.517(8)
P4 O19 . 1.526(8)
P4 O30 . 1.551(8)
O4 P1 2_665 1.528(7)
O5 Mo5 2_655 2.085(7)
O6 Mo6 2_655 2.088(7)
O10 Sr1 1_545 2.555(7)
O13 P1 1_545 1.559(7)
O13 Mo6 2_655 2.314(7)
O15 Sr1 2_665 2.605(8)
O18 Mo4 1_565 2.270(7)
O18 Mo5 2_665 2.285(7)
O20 Mo3 2_655 2.083(7)
O20 Sr1 2_665 3.087(8)
O29 Mo5 2_655 2.055(8)
O30 H30 . 0.8200
C1 N1 . 1.30(2)
C1 C2 . 1.36(2)
C1 H1 . 0.9300
C2 C3 . 1.38(3)
C2 H2 . 0.9300
C3 C4 . 1.38(3)
C3 C6 . 1.48(2)
C4 C5 . 1.37(2)
C4 H4 . 0.9300
C5 N1 . 1.32(2)
C5 H5 . 0.9300
C6 C7 . 1.57(3)
C6 H6A . 0.9700
C6 H6B . 0.9700
C7 C8 . 1.50(3)
C7 H7A . 0.9700
C7 H7B . 0.9700
C8 C11 . 1.48(3)
C8 H8A . 0.9700
C8 H8B . 0.9700
C9 N2 . 1.35(2)
C9 C10 . 1.42(3)
C9 H9 . 0.9300
C10 C11 . 1.32(2)
C10 H10 . 0.9300
C11 C12 . 1.39(2)
C12 C13 . 1.34(3)
C12 H12 . 0.9300
C13 N2 . 1.32(2)
C13 H13 . 0.9300
N1 H1A . 0.8600
N2 H2A . 0.8600
O3W O9W . 1.28(5)
O3W O3W' . 1.55(3)

_cod_database_fobs_code 2021273
